data_7700590
loop_
_publ_author_name
'Lu, Huangjie'
'Guo, Xiaojing'
'Wang, Yaxing'
'Diefenbach, Kariem'
'Chen, Lanhua'
'Wang, Jian-Qiang'
'Lin, Jian'
'Wang, Shuao'

_publ_section_title
;
 Size-dependent selective crystallization using an inorganic
 mixed-oxoanion system for lanthanide separation.
;
_journal_issue 34
_journal_name_full 'Dalton transactions (Cambridge, England : 2003)'
_journal_page_first 12808
_journal_page_last 12811
_journal_paper_doi 10.1039/c9dt02387a
_journal_volume 48
_journal_year 2019
_chemical_formula_moiety 'Dy2 H12 I2 O20 S2'
_chemical_formula_sum 'Dy2 H12 I2 O20 S2'
_chemical_formula_weight 975.02
_chemical_melting_point ?
_chemical_name_common 'Neodymium  iodate sulfate'
_space_group_crystal_system orthorhombic
_space_group_IT_number 19
_space_group_name_Hall 'P 2ac 2ab'
_space_group_name_H-M_alt 'P 21 21 21'
_symmetry_space_group_name_Hall 'P 2ac 2ab'
_symmetry_space_group_name_H-M 'P 21 21 21'
_atom_sites_solution_hydrogens difmap
_audit_creation_method SHELXL-2014
_audit_update_record
;
2019-05-30 deposited with the CCDC.    2019-07-18 downloaded from the CCDC.
;
_cell_angle_alpha 90
_cell_angle_beta 90
_cell_angle_gamma 90
_cell_formula_units_Z 2
_cell_length_a 6.6821(17)
_cell_length_b 8.791(2)
_cell_length_c 13.632(3)
_cell_measurement_reflns_used 5181
_cell_measurement_temperature 296(2)
_cell_measurement_theta_max 27.60
_cell_measurement_theta_min 2.76
_cell_volume 800.8(3)
_computing_cell_refinement 'Bruker SAINT'
_computing_data_collection 'Bruker APEX2'
_computing_data_reduction 'Bruker SAINT'
_computing_molecular_graphics 'Bruker SHELXTL'
_computing_publication_material 'Bruker SHELXTL'
_computing_structure_refinement 'SHELXL-2014 (Sheldrick, 2014)'
_computing_structure_solution 'SHELXS-97 (Sheldrick 2008)'
_diffrn_ambient_temperature 296(2)
_diffrn_measured_fraction_theta_full 0.998
_diffrn_measured_fraction_theta_max 0.995
_diffrn_measurement_device_type 'Bruker APEX-II CCD'
_diffrn_measurement_method '0.5 wide w/ exposures'
_diffrn_radiation_type MoK\a
_diffrn_radiation_wavelength 0.71073
_diffrn_reflns_av_R_equivalents 0.0520
_diffrn_reflns_av_unetI/netI 0.0449
_diffrn_reflns_Laue_measured_fraction_full 0.998
_diffrn_reflns_Laue_measured_fraction_max 0.995
_diffrn_reflns_limit_h_max 7
_diffrn_reflns_limit_h_min -8
_diffrn_reflns_limit_k_max 11
_diffrn_reflns_limit_k_min -11
_diffrn_reflns_limit_l_max 17
_diffrn_reflns_limit_l_min -13
_diffrn_reflns_number 6515
_diffrn_reflns_point_group_measured_fraction_full 0.999
_diffrn_reflns_point_group_measured_fraction_max 0.996
_diffrn_reflns_theta_full 25.242
_diffrn_reflns_theta_max 27.614
_diffrn_reflns_theta_min 3.395
_exptl_absorpt_coefficient_mu 13.483
_exptl_absorpt_correction_T_max 0.445
_exptl_absorpt_correction_T_min 0.216
_exptl_absorpt_correction_type multi-scan
_exptl_absorpt_process_details SHELTXPREP
_exptl_crystal_colour Colourless
_exptl_crystal_density_diffrn 4.044
_exptl_crystal_description Blocklike
_exptl_crystal_F_000 884
_exptl_crystal_size_max 0.14
_exptl_crystal_size_mid 0.10
_exptl_crystal_size_min 0.06
_refine_diff_density_max 0.977
_refine_diff_density_min -1.559
_refine_diff_density_rms 0.315
_refine_ls_abs_structure_details
;
 Refined as an inversion twin.
;
_refine_ls_abs_structure_Flack 0.347(19)
_refine_ls_extinction_method none
_refine_ls_goodness_of_fit_ref 0.948
_refine_ls_hydrogen_treatment refxyz
_refine_ls_matrix_type full
_refine_ls_number_parameters 137
_refine_ls_number_reflns 1864
_refine_ls_number_restraints 15
_refine_ls_restrained_S_all 0.947
_refine_ls_R_factor_all 0.0246
_refine_ls_R_factor_gt 0.0238
_refine_ls_shift/su_max 0.000
_refine_ls_shift/su_mean 0.000
_refine_ls_structure_factor_coef Fsqd
_refine_ls_weighting_details 'w=1/[\s^2^(Fo^2^)+(0.0369P)^2^] where P=(Fo^2^+2Fc^2^)/3'
_refine_ls_weighting_scheme calc
_refine_ls_wR_factor_gt 0.0594
_refine_ls_wR_factor_ref 0.0598
_reflns_Friedel_coverage 0.692
_reflns_Friedel_fraction_full 1.000
_reflns_Friedel_fraction_max 0.997
_reflns_number_gt 1823
_reflns_number_total 1864
_reflns_threshold_expression 'I > 2\s(I)'
_cod_data_source_file c9dt02387a2.cif
_cod_data_source_block DyISO10H6
_cod_depositor_comments
;
The following automatic conversions were performed:

'_chemical_melting_point' value 'N/a' was changed to '?' - the value
is undefined or not given.

Automatic conversion script
Id: cif_fix_values 4973 2017-02-22 13:04:09Z antanas 

 Adding full bibliography for 7700589--7700590.cif.
;
_cod_original_cell_volume 800.7(3)
_cod_database_code 7700590
_shelx_space_group_comment
;
The symmetry employed for this shelxl refinement is uniquely defined
by the following loop, which should always be used as a source of
symmetry information in preference to the above space-group names.
They are only intended as comments.
;
_shelxl_version_number 2014-3

loop_
_space_group_symop_operation_xyz
'x, y, z'
'-x+1/2, -y, z+1/2'
'-x, y+1/2, -z+1/2'
'x+1/2, -y+1/2, -z'

loop_
_atom_site_label
_atom_site_type_symbol
_atom_site_fract_x
_atom_site_fract_y
_atom_site_fract_z
_atom_site_U_iso_or_equiv
_atom_site_adp_type
_atom_site_occupancy
_atom_site_site_symmetry_order
_atom_site_calc_flag
_atom_site_refinement_flags_posn
_atom_site_refinement_flags_adp
Dy1 Dy 0.24014(5) 0.63659(4) 0.31383(2) 0.00569(12) Uani 1 1 d . .
I1 I 0.45686(8) 0.51658(6) 0.57263(4) 0.00670(14) Uani 1 1 d . .
S1 S 0.7443(3) 0.4978(2) 0.31694(12) 0.0069(4) Uani 1 1 d . .
O1 O 0.7737(10) 0.5152(7) 0.4221(4) 0.0131(12) Uani 1 1 d . .
O2 O 0.7242(9) 0.3353(7) 0.2927(5) 0.0135(13) Uani 1 1 d . U
O3 O 0.3029(10) 0.5593(7) 0.4690(4) 0.0120(14) Uani 1 1 d . .
O4 O 0.2494(10) 0.4617(7) 0.6493(4) 0.0114(12) Uani 1 1 d . .
O5 O 0.5667(9) 0.5798(7) 0.2838(5) 0.0130(13) Uani 1 1 d . .
O6 O 0.4954(9) 0.7076(7) 0.6139(5) 0.0117(13) Uani 1 1 d . .
O7 O 0.9166(8) 0.5611(7) 0.2609(4) 0.0093(13) Uani 1 1 d . .
O1W O 0.4472(10) 0.2240(8) 0.4696(5) 0.0178(14) Uani 1 1 d D .
H1A H 0.401(13) 0.141(6) 0.486(8) 0.021 Uiso 1 1 d D U
H1B H 0.568(5) 0.219(11) 0.456(8) 0.021 Uiso 1 1 d D U
O2W O 0.2208(10) 0.3626(7) 0.3258(5) 0.0156(14) Uani 1 1 d D .
H2A H 0.285(14) 0.315(9) 0.367(5) 0.019 Uiso 1 1 d D U
H2B H 0.201(16) 0.323(10) 0.271(3) 0.019 Uiso 1 1 d D U
O3W O 0.4148(10) 0.8446(8) 0.3990(5) 0.0149(14) Uani 1 1 d D .
H3A H 0.530(7) 0.877(12) 0.392(7) 0.018 Uiso 1 1 d D U
H3B H 0.377(13) 0.805(11) 0.347(4) 0.018 Uiso 1 1 d D U

loop_
_atom_site_aniso_label
_atom_site_aniso_U_11
_atom_site_aniso_U_22
_atom_site_aniso_U_33
_atom_site_aniso_U_23
_atom_site_aniso_U_13
_atom_site_aniso_U_12
Dy1 0.00580(19) 0.00602(19) 0.00526(19) -0.00027(13) 0.00004(15) 0.00052(14)
I1 0.0074(3) 0.0066(2) 0.0061(2) 0.0001(2) 0.00005(18) -0.00058(19)
S1 0.0061(8) 0.0070(9) 0.0075(8) -0.0015(7) 0.0021(9) -0.0001(7)
O1 0.014(3) 0.013(3) 0.012(3) 0.000(3) -0.001(2) 0.000(2)
O2 0.021(3) 0.008(3) 0.011(3) -0.005(2) 0.006(2) -0.006(2)
O3 0.015(3) 0.015(3) 0.006(3) 0.001(2) -0.005(2) -0.001(2)
O4 0.007(3) 0.017(3) 0.011(3) 0.001(2) 0.001(3) -0.002(3)
O5 0.009(3) 0.018(3) 0.012(3) 0.002(2) 0.001(2) 0.004(2)
O6 0.011(3) 0.006(3) 0.018(3) 0.000(2) -0.004(3) -0.003(2)
O7 0.003(3) 0.015(3) 0.010(3) -0.003(2) -0.002(2) -0.001(2)
O1W 0.018(3) 0.015(3) 0.020(4) 0.007(3) 0.005(3) -0.003(3)
O2W 0.023(3) 0.007(3) 0.018(4) 0.000(3) -0.010(3) 0.002(3)
O3W 0.013(3) 0.023(4) 0.009(3) -0.003(3) 0.000(2) -0.009(3)

loop_
_atom_type_symbol
_atom_type_description
_atom_type_scat_dispersion_real
_atom_type_scat_dispersion_imag
_atom_type_scat_source
H H 0.0000 0.0000 'International Tables Vol C Tables 4.2.6.8 and 6.1.1.4'
O O 0.0106 0.0060 'International Tables Vol C Tables 4.2.6.8 and 6.1.1.4'
S S 0.1246 0.1234 'International Tables Vol C Tables 4.2.6.8 and 6.1.1.4'
I I -0.4742 1.8119 'International Tables Vol C Tables 4.2.6.8 and 6.1.1.4'
Dy Dy -0.1892 4.4098 'International Tables Vol C Tables 4.2.6.8 and 6.1.1.4'

loop_
_geom_angle_atom_site_label_1
_geom_angle_atom_site_label_2
_geom_angle_atom_site_label_3
_geom_angle
_geom_angle_site_symmetry_1
_geom_angle_site_symmetry_3
O3 Dy1 O5 85.7(2) . .
O3 Dy1 O2 143.7(2) . 3_655
O5 Dy1 O2 87.3(2) . 3_655
O3 Dy1 O6 84.9(2) . 4_466
O5 Dy1 O6 150.5(2) . 4_466
O2 Dy1 O6 83.9(2) 3_655 4_466
O3 Dy1 O7 111.7(2) . 1_455
O5 Dy1 O7 139.2(2) . 1_455
O2 Dy1 O7 96.6(2) 3_655 1_455
O6 Dy1 O7 69.9(2) 4_466 1_455
O3 Dy1 O4 139.4(2) . 2_564
O5 Dy1 O4 74.1(2) . 2_564
O2 Dy1 O4 71.3(2) 3_655 2_564
O6 Dy1 O4 128.4(2) 4_466 2_564
O7 Dy1 O4 69.1(2) 1_455 2_564
O3 Dy1 O2W 69.4(2) . .
O5 Dy1 O2W 81.1(2) . .
O2 Dy1 O2W 144.1(2) 3_655 .
O6 Dy1 O2W 121.0(2) 4_466 .
O7 Dy1 O2W 72.1(2) 1_455 .
O4 Dy1 O2W 72.9(2) 2_564 .
O3 Dy1 O3W 72.2(2) . .
O5 Dy1 O3W 78.1(2) . .
O2 Dy1 O3W 71.5(2) 3_655 .
O6 Dy1 O3W 72.5(2) 4_466 .
O7 Dy1 O3W 141.6(2) 1_455 .
O4 Dy1 O3W 133.9(2) 2_564 .
O2W Dy1 O3W 137.2(2) . .
O3 I1 O6 97.7(3) . .
O3 I1 O4 94.1(3) . .
O6 I1 O4 100.4(3) . .
O5 S1 O1 111.2(4) . .
O5 S1 O2 109.6(4) . .
O1 S1 O2 109.6(4) . .
O5 S1 O7 106.6(4) . .
O1 S1 O7 111.2(4) . .
O2 S1 O7 108.5(3) . .
S1 O2 Dy1 151.0(4) . 3_645
I1 O3 Dy1 155.4(4) . .
I1 O4 Dy1 127.9(3) . 2_565
S1 O5 Dy1 146.3(4) . .
I1 O6 Dy1 141.2(3) . 4_566
S1 O7 Dy1 130.7(4) . 1_655
H1A O1W H1B 112(7) . .
Dy1 O2W H2A 122(7) . .
Dy1 O2W H2B 111(6) . .
H2A O2W H2B 119(7) . .
Dy1 O3W H3A 130(7) . .
Dy1 O3W H3B 31(7) . .
H3A O3W H3B 109(6) . .

loop_
_geom_bond_atom_site_label_1
_geom_bond_atom_site_label_2
_geom_bond_distance
_geom_bond_site_symmetry_2
Dy1 O3 2.262(6) .
Dy1 O5 2.275(6) .
Dy1 O2 2.284(6) 3_655
Dy1 O6 2.350(6) 4_466
Dy1 O7 2.374(6) 1_455
Dy1 O4 2.405(6) 2_564
Dy1 O2W 2.417(6) .
Dy1 O3W 2.461(7) .
I1 O3 1.787(6) .
I1 O6 1.789(6) .
I1 O4 1.802(6) .
S1 O5 1.460(6) .
S1 O1 1.455(6) .
S1 O2 1.472(6) .
S1 O7 1.490(6) .
O2 Dy1 2.284(6) 3_645
O4 Dy1 2.405(6) 2_565
O6 Dy1 2.350(6) 4_566
O7 Dy1 2.374(6) 1_655
O1W H1A 0.83(3) .
O1W H1B 0.83(3) .
O2W H2A 0.82(3) .
O2W H2B 0.83(3) .
O3W H3A 0.83(3) .
O3W H3B 0.83(3) .
